data_4121203
loop_
_publ_author_name
'Gina M. Chiarella'
'F. Albert Cotton'
'Jason C. Durivage'
'Dennis L. Lichtenberger'
'Carlos A. Murillo'

_publ_contact_author_address
;
Departmentof Chemistry, Texas A&M University,P.O. Box 3255, College Station,
Texas 77843-3255, USA
;
_publ_contact_author_email 'murillo@tamu.edu '
_publ_contact_author_name 'Carlos A. Murillo'
_publ_contact_author_phone 979-845-1533
_publ_section_title
;
 Solubilizing the Most Easily Ionized Molecules and Generating Powerful
 Reducing Agents
;
_journal_name_full 'Journal of the American Chemical Society'
_journal_page_first 17889
_journal_page_last 17896
_journal_paper_doi 10.1021/ja408291k
_journal_volume 135
_journal_year 2013
_chemical_formula_moiety 'C44 H80 N12 W2'
_chemical_formula_sum 'C44 H80 N12 W2'
_chemical_formula_weight 1144.90
_chemical_name_systematic
; 
 ? 
;
_space_group_IT_number 2
_symmetry_cell_setting triclinic
_symmetry_space_group_name_Hall '-P 1'
_symmetry_space_group_name_H-M 'P -1'
_atom_sites_solution_hydrogens geom
_atom_sites_solution_primary direct
_atom_sites_solution_secondary difmap
_audit_creation_method SHELXL-97
_cell_angle_alpha 112.441(9)
_cell_angle_beta 90.278(10)
_cell_angle_gamma 110.086(10)
_cell_formula_units_Z 1
_cell_length_a 10.197(6)
_cell_length_b 12.777(8)
_cell_length_c 13.452(8)
_cell_measurement_reflns_used 2902
_cell_measurement_temperature 213(2)
_cell_measurement_theta_max 25.22
_cell_measurement_theta_min 2.50
_cell_volume 1502.6(16)
_computing_cell_refinement 'SMART (Bruker, 2001)'
_computing_data_collection 'SMART (Bruker, 2001)'
_computing_data_reduction 'SMART (Bruker, 2001)'
_computing_molecular_graphics 'SHELXL97 (Sheldrick, 2008)'
_computing_publication_material 'SHELXL97 (Sheldrick, 2008)'
_computing_structure_refinement 'SHELXL-97 (Sheldrick, 1997)'
_computing_structure_solution 'SHELXS-97 (Sheldrick, 1990)'
_diffrn_ambient_temperature 213(2)
_diffrn_measured_fraction_theta_full 0.976
_diffrn_measured_fraction_theta_max 0.976
_diffrn_measurement_device_type 'Bruker SMART 1K CCD area-detector'
_diffrn_measurement_method 'phi and omega scans'
_diffrn_radiation_monochromator graphite
_diffrn_radiation_source 'fine-focus sealed tube'
_diffrn_radiation_type MoK\a
_diffrn_radiation_wavelength 0.71073
_diffrn_reflns_av_R_equivalents 0.0871
_diffrn_reflns_av_sigmaI/netI 0.2074
_diffrn_reflns_limit_h_max 11
_diffrn_reflns_limit_h_min -12
_diffrn_reflns_limit_k_max 15
_diffrn_reflns_limit_k_min -12
_diffrn_reflns_limit_l_max 16
_diffrn_reflns_limit_l_min -16
_diffrn_reflns_number 9272
_diffrn_reflns_theta_full 25.03
_diffrn_reflns_theta_max 25.03
_diffrn_reflns_theta_min 1.86
_diffrn_standards_decay_% 0
_diffrn_standards_interval_count 0
_diffrn_standards_interval_time 0
_diffrn_standards_number 0
_exptl_absorpt_coefficient_mu 3.859
_exptl_absorpt_correction_T_max 0.8609
_exptl_absorpt_correction_T_min 0.7739
_exptl_absorpt_correction_type multi-scan
_exptl_absorpt_process_details 'SADABS; Sheldrick, 2004'
_exptl_crystal_colour red
_exptl_crystal_density_diffrn 1.265
_exptl_crystal_description block
_exptl_crystal_F_000 576
_exptl_crystal_size_max 0.07
_exptl_crystal_size_mid 0.05
_exptl_crystal_size_min 0.04
_platon_squeeze_details
;
;
_refine_diff_density_max 5.483
_refine_diff_density_min -2.426
_refine_diff_density_rms 0.256
_refine_ls_extinction_method none
_refine_ls_goodness_of_fit_ref 1.052
_refine_ls_hydrogen_treatment constr
_refine_ls_matrix_type full
_refine_ls_number_parameters 320
_refine_ls_number_reflns 5169
_refine_ls_number_restraints 168
_refine_ls_restrained_S_all 1.045
_refine_ls_R_factor_all 0.1541
_refine_ls_R_factor_gt 0.0862
_refine_ls_shift/su_max 0.001
_refine_ls_shift/su_mean 0.000
_refine_ls_structure_factor_coef Fsqd
_refine_ls_weighting_details 'calc w=1/[\s^2^(Fo^2^)+(0.0650P)^2^+0.0000P] where P=(Fo^2^+2Fc^2^)/3'
_refine_ls_weighting_scheme calc
_refine_ls_wR_factor_gt 0.1562
_refine_ls_wR_factor_ref 0.1744
_reflns_number_gt 2807
_reflns_number_total 5169
_reflns_threshold_expression >2sigma(I)
_cod_data_source_file ja408291k_si_002_3.cif
_cod_data_source_block W2(TMhpp)4
_cod_database_code 4121203

loop_
_symmetry_equiv_pos_as_xyz
'x, y, z'
'-x, -y, -z'

loop_
_atom_site_label
_atom_site_type_symbol
_atom_site_fract_x
_atom_site_fract_y
_atom_site_fract_z
_atom_site_U_iso_or_equiv
_atom_site_adp_type
_atom_site_occupancy
_atom_site_symmetry_multiplicity
_atom_site_calc_flag
_atom_site_refinement_flags
_atom_site_disorder_assembly
_atom_site_disorder_group
W1 W 0.42726(7) 1.04580(7) 0.01222(5) 0.0349(3) Uani 1 1 d U . .
N2 N 0.6056(12) 0.9891(12) 0.1570(9) 0.040(4) Uani 1 1 d . . .
N3 N 0.5635(14) 1.0899(13) 0.3363(10) 0.044(4) Uani 1 1 d D . .
N6 N 0.1593(12) 0.6640(12) -0.0825(10) 0.040(3) Uani 1 1 d DU . .
C1 C 0.5389(15) 1.0565(14) 0.2223(12) 0.033(4) Uani 1 1 d . A .
C2 C 0.3672(16) 1.1548(16) 0.2507(10) 0.048(5) Uani 1 1 d DU . .
H2A H 0.2692 1.1170 0.2137 0.057 Uiso 1 1 d R A .
H2B H 0.4052 1.2382 0.2546 0.057 Uiso 1 1 d R . .
N5 N 0.4057(12) 0.7809(11) -0.0479(8) 0.030(3) Uani 1 1 d U . .
C4 C 0.520(3) 1.191(2) 0.405(2) 0.032(6) Uani 0.502(14) 1 d PDU A 1
H4A H 0.5822 1.2670 0.4013 0.038 Uiso 0.502(14) 1 calc PR A 1
H4B H 0.5309 1.2007 0.4805 0.038 Uiso 0.502(14) 1 calc PR A 1
C3 C 0.368(2) 1.165(2) 0.3661(15) 0.038(6) Uani 0.502(14) 1 d PDU A 1
C9 C 0.331(10) 1.276(6) 0.432(11) 0.067(15) Uani 0.502(14) 1 d PD A 1
H9A H 0.4142 1.3402 0.4823 0.101 Uiso 0.502(14) 1 calc PR A 1
H9B H 0.2564 1.2527 0.4729 0.101 Uiso 0.502(14) 1 calc PR A 1
H9C H 0.2995 1.3049 0.3833 0.101 Uiso 0.502(14) 1 calc PR A 1
C8 C 0.268(3) 1.039(3) 0.354(3) 0.067(8) Uani 0.502(14) 1 d PD A 1
H8A H 0.3042 0.9777 0.3105 0.100 Uiso 0.502(14) 1 calc PR A 1
H8B H 0.1749 1.0209 0.3188 0.100 Uiso 0.502(14) 1 calc PR A 1
H8C H 0.2611 1.0374 0.4256 0.100 Uiso 0.502(14) 1 calc PR A 1
C4A C 0.470(3) 1.137(3) 0.411(2) 0.032(6) Uani 0.498(14) 1 d PD A 2
H4A1 H 0.5184 1.1803 0.4867 0.038 Uiso 0.498(14) 1 calc PR A 2
H4A2 H 0.3832 1.0695 0.4069 0.038 Uiso 0.498(14) 1 calc PR A 2
C3A C 0.436(3) 1.223(2) 0.3714(15) 0.038(6) Uani 0.498(14) 1 d PD A 2
C9A C 0.317(11) 1.255(7) 0.442(11) 0.067(15) Uani 0.498(14) 1 d P A 2
H9A1 H 0.2994 1.3206 0.4316 0.101 Uiso 0.498(14) 1 calc PR A 2
H9A2 H 0.3498 1.2808 0.5184 0.101 Uiso 0.498(14) 1 calc PR A 2
H9A3 H 0.2304 1.1834 0.4182 0.101 Uiso 0.498(14) 1 calc PR A 2
C8A C 0.567(3) 1.340(2) 0.395(2) 0.067(8) Uani 0.498(14) 1 d PD A 2
H8AA H 0.6378 1.3193 0.3518 0.100 Uiso 0.498(14) 1 calc PR A 2
H8AB H 0.6062 1.3785 0.4715 0.100 Uiso 0.498(14) 1 calc PR A 2
H8AC H 0.5402 1.3967 0.3753 0.100 Uiso 0.498(14) 1 calc PR A 2
N1 N 0.4487(12) 1.0900(11) 0.1854(9) 0.032(3) Uani 1 1 d U A .
C5 C 0.634(3) 1.030(3) 0.381(3) 0.050(8) Uani 0.529(15) 1 d PDU A 1
H5A H 0.5640 0.9531 0.3776 0.060 Uiso 0.529(15) 1 calc PR A 1
H5B H 0.6752 1.0826 0.4570 0.060 Uiso 0.529(15) 1 calc PR A 1
C6 C 0.750(3) 1.004(3) 0.3160(14) 0.039(8) Uani 0.529(15) 1 d PDU A 1
C10 C 0.864(3) 1.128(3) 0.338(3) 0.065(8) Uani 0.529(15) 1 d PD A 1
H10A H 0.9292 1.1184 0.2867 0.098 Uiso 0.529(15) 1 calc PR A 1
H10B H 0.9143 1.1634 0.4118 0.098 Uiso 0.529(15) 1 calc PR A 1
H10C H 0.8198 1.1816 0.3308 0.098 Uiso 0.529(15) 1 calc PR A 1
C11 C 0.812(4) 0.932(3) 0.358(3) 0.049(8) Uani 0.529(15) 1 d PDU A 1
H11A H 0.8415 0.9757 0.4359 0.074 Uiso 0.529(15) 1 calc PR A 1
H11B H 0.8926 0.9238 0.3225 0.074 Uiso 0.529(15) 1 calc PR A 1
H11C H 0.7407 0.8520 0.3413 0.074 Uiso 0.529(15) 1 calc PR A 1
C5A C 0.697(3) 1.089(3) 0.376(3) 0.050(8) Uani 0.471(15) 1 d PD A 2
H5AA H 0.7028 1.1067 0.4536 0.060 Uiso 0.471(15) 1 calc PR A 2
H5AB H 0.7763 1.1519 0.3658 0.060 Uiso 0.471(15) 1 calc PR A 2
C6A C 0.704(3) 0.964(3) 0.3128(15) 0.039(8) Uani 0.471(15) 1 d PD A 2
C11A C 0.849(4) 0.971(4) 0.352(4) 0.049(8) Uani 0.471(15) 1 d PD A 2
H11D H 0.9222 1.0406 0.3460 0.074 Uiso 0.471(15) 1 calc PR A 2
H11E H 0.8630 0.8970 0.3069 0.074 Uiso 0.471(15) 1 calc PR A 2
H11F H 0.8552 0.9814 0.4270 0.074 Uiso 0.471(15) 1 calc PR A 2
C10A C 0.571(3) 0.862(3) 0.314(2) 0.065(8) Uani 0.471(15) 1 d PD A 2
H10D H 0.4917 0.8543 0.2688 0.098 Uiso 0.471(15) 1 calc PR A 2
H10E H 0.5518 0.8809 0.3884 0.098 Uiso 0.471(15) 1 calc PR A 2
H10F H 0.5861 0.7852 0.2867 0.098 Uiso 0.471(15) 1 calc PR A 2
C7 C 0.6982(19) 0.9439(18) 0.1936(12) 0.065(6) Uani 1 1 d DU . .
H7A H 0.7821 0.9559 0.1575 0.078 Uiso 1 1 d R A .
H7B H 0.6494 0.8558 0.1712 0.078 Uiso 1 1 d R . .
C12 C 0.2761(15) 0.7807(14) -0.0511(10) 0.035(4) Uani 1 1 d U B .
C13 C 0.1084(16) 0.8846(15) -0.0193(14) 0.062(6) Uani 1 1 d D . .
H13A H 0.1098 0.9520 0.0483 0.075 Uiso 1 1 d R B .
H13B H 0.0848 0.9034 -0.0796 0.075 Uiso 1 1 d R . .
C15 C 0.023(3) 0.666(3) -0.111(2) 0.036(6) Uani 0.499(14) 1 d PDU B 1
H15A H -0.0511 0.5891 -0.1183 0.044 Uiso 0.499(14) 1 calc PR B 1
H15B H 0.0196 0.6717 -0.1811 0.044 Uiso 0.499(14) 1 calc PR B 1
C14 C -0.004(2) 0.7706(18) -0.0267(18) 0.037(6) Uani 0.499(14) 1 d PDU B 1
C19 C 0.014(3) 0.777(3) 0.089(2) 0.059(7) Uani 0.499(14) 1 d PD B 1
H19A H 0.1062 0.7777 0.1068 0.088 Uiso 0.499(14) 1 calc PR B 1
H19B H -0.0588 0.7068 0.0933 0.088 Uiso 0.499(14) 1 calc PR B 1
H19C H 0.0046 0.8512 0.1404 0.088 Uiso 0.499(14) 1 calc PR B 1
C20 C -0.142(3) 0.766(4) -0.079(3) 0.033(7) Uani 0.499(14) 1 d PDU B 1
H20A H -0.1712 0.8283 -0.0279 0.049 Uiso 0.499(14) 1 calc PR B 1
H20B H -0.2153 0.6864 -0.0979 0.049 Uiso 0.499(14) 1 calc PR B 1
H20C H -0.1258 0.7810 -0.1443 0.049 Uiso 0.499(14) 1 calc PR B 1
C15A C 0.018(2) 0.660(3) -0.063(3) 0.036(6) Uani 0.501(14) 1 d PD B 2
H15C H 0.0072 0.6690 0.0118 0.044 Uiso 0.501(14) 1 calc PR B 2
H15D H -0.0526 0.5816 -0.1127 0.044 Uiso 0.501(14) 1 calc PR B 2
C14A C -0.007(2) 0.7624(18) -0.0805(18) 0.037(6) Uani 0.501(14) 1 d PD B 2
C19A C -0.026(3) 0.729(3) -0.2045(18) 0.059(7) Uani 0.501(14) 1 d PD B 2
H19D H 0.0639 0.7355 -0.2301 0.088 Uiso 0.501(14) 1 calc PR B 2
H19E H -0.0601 0.7854 -0.2186 0.088 Uiso 0.501(14) 1 calc PR B 2
H19F H -0.0941 0.6466 -0.2426 0.088 Uiso 0.501(14) 1 calc PR B 2
C20A C -0.152(3) 0.754(4) -0.044(3) 0.033(7) Uani 0.501(14) 1 d PD B 2
H20D H -0.1416 0.7876 0.0344 0.049 Uiso 0.501(14) 1 calc PR B 2
H20E H -0.2168 0.6698 -0.0744 0.049 Uiso 0.501(14) 1 calc PR B 2
H20F H -0.1898 0.8011 -0.0708 0.049 Uiso 0.501(14) 1 calc PR B 2
N4 N 0.2501(13) 0.8824(12) -0.0223(10) 0.040(3) Uani 1 1 d U B .
C16 C 0.176(3) 0.553(2) -0.096(3) 0.036(7) Uani 0.538(14) 1 d PDU B 1
H16A H 0.0958 0.4834 -0.1473 0.043 Uiso 0.538(14) 1 calc PR B 1
H16B H 0.1780 0.5461 -0.0264 0.043 Uiso 0.538(14) 1 calc PR B 1
C17 C 0.316(3) 0.551(2) -0.1415(18) 0.050(7) Uani 0.538(14) 1 d PDU B 1
C21 C 0.348(6) 0.442(3) -0.134(3) 0.055(9) Uani 0.538(14) 1 d PDU B 1
H21A H 0.4346 0.4395 -0.1626 0.082 Uiso 0.538(14) 1 calc PR B 1
H21B H 0.2704 0.3657 -0.1755 0.082 Uiso 0.538(14) 1 calc PR B 1
H21C H 0.3593 0.4534 -0.0581 0.082 Uiso 0.538(14) 1 calc PR B 1
C22 C 0.293(3) 0.545(2) -0.2591(15) 0.044(6) Uani 0.538(14) 1 d PDU B 1
H22A H 0.2719 0.6143 -0.2555 0.066 Uiso 0.538(14) 1 calc PR B 1
H22B H 0.2150 0.4699 -0.3034 0.066 Uiso 0.538(14) 1 calc PR B 1
H22C H 0.3784 0.5459 -0.2913 0.066 Uiso 0.538(14) 1 calc PR B 1
C16A C 0.194(4) 0.560(3) -0.142(2) 0.036(7) Uani 0.462(14) 1 d PD B 2
H16C H 0.2161 0.5594 -0.2127 0.043 Uiso 0.462(14) 1 calc PR B 2
H16D H 0.1123 0.4851 -0.1544 0.043 Uiso 0.462(14) 1 calc PR B 2
C17A C 0.324(3) 0.565(3) -0.0751(18) 0.050(7) Uani 0.462(14) 1 d PD B 2
C21A C 0.350(6) 0.453(4) -0.163(4) 0.055(9) Uani 0.462(14) 1 d PD B 2
H21D H 0.4298 0.4429 -0.1337 0.082 Uiso 0.462(14) 1 calc PR B 2
H21E H 0.3703 0.4680 -0.2279 0.082 Uiso 0.462(14) 1 calc PR B 2
H21F H 0.2664 0.3795 -0.1815 0.082 Uiso 0.462(14) 1 calc PR B 2
C22A C 0.301(3) 0.581(3) 0.045(2) 0.044(6) Uani 0.462(14) 1 d PD B 2
H22D H 0.2809 0.6547 0.0809 0.066 Uiso 0.462(14) 1 calc PR B 2
H22E H 0.3862 0.5887 0.0837 0.066 Uiso 0.462(14) 1 calc PR B 2
H22F H 0.2225 0.5112 0.0430 0.066 Uiso 0.462(14) 1 calc PR B 2
C18 C 0.4391(16) 0.6756(15) -0.0806(12) 0.046(5) Uani 1 1 d D B .
H18A H 0.4753 0.6732 -0.0141 0.055 Uiso 1 1 d R . .
H18B H 0.5156 0.6826 -0.1244 0.055 Uiso 1 1 d R . .

loop_
_atom_site_aniso_label
_atom_site_aniso_U_11
_atom_site_aniso_U_22
_atom_site_aniso_U_33
_atom_site_aniso_U_23
_atom_site_aniso_U_13
_atom_site_aniso_U_12
W1 0.0300(4) 0.0361(4) 0.0247(3) 0.0040(2) -0.0034(2) 0.0059(3)
N2 0.024(7) 0.040(9) 0.046(8) 0.000(6) 0.000(6) 0.023(7)
N3 0.045(9) 0.057(10) 0.043(8) 0.022(7) 0.009(6) 0.031(8)
N6 0.027(5) 0.048(7) 0.061(8) 0.032(7) 0.022(6) 0.022(4)
C1 0.020(9) 0.033(10) 0.044(9) 0.006(8) -0.001(7) 0.019(8)
C2 0.032(10) 0.077(14) 0.036(7) 0.010(8) 0.001(7) 0.037(9)
N5 0.025(5) 0.038(5) 0.035(5) 0.011(4) 0.010(4) 0.027(4)
C4 0.030(10) 0.028(11) 0.030(8) 0.001(7) 0.001(7) 0.013(8)
C3 0.036(10) 0.037(11) 0.046(6) 0.019(7) 0.017(7) 0.017(8)
C9 0.09(2) 0.09(3) 0.044(17) 0.03(2) 0.031(14) 0.064(19)
C8 0.060(17) 0.047(18) 0.09(2) 0.034(15) 0.018(15) 0.015(15)
C4A 0.030(10) 0.028(11) 0.030(8) 0.001(7) 0.001(7) 0.013(8)
C3A 0.036(10) 0.037(11) 0.046(6) 0.019(7) 0.017(7) 0.017(8)
C9A 0.09(2) 0.09(3) 0.044(17) 0.03(2) 0.031(14) 0.064(19)
C8A 0.060(17) 0.047(18) 0.09(2) 0.034(15) 0.018(15) 0.015(15)
N1 0.029(7) 0.029(8) 0.033(6) -0.001(6) -0.004(5) 0.019(6)
C5 0.038(11) 0.055(12) 0.057(10) 0.013(8) 0.003(8) 0.028(9)
C6 0.05(2) 0.06(2) 0.044(7) 0.036(10) 0.028(10) 0.048(18)
C10 0.051(16) 0.041(17) 0.078(18) 0.019(14) 0.005(14) -0.007(14)
C11 0.050(11) 0.051(13) 0.052(9) 0.023(8) -0.001(7) 0.024(9)
C5A 0.038(11) 0.055(12) 0.057(10) 0.013(8) 0.003(8) 0.028(9)
C6A 0.05(2) 0.06(2) 0.044(7) 0.036(10) 0.028(10) 0.048(18)
C11A 0.050(11) 0.051(13) 0.052(9) 0.023(8) -0.001(7) 0.024(9)
C10A 0.051(16) 0.041(17) 0.078(18) 0.019(14) 0.005(14) -0.007(14)
C7 0.074(14) 0.088(17) 0.051(7) 0.018(10) 0.002(9) 0.061(13)
C12 0.030(6) 0.041(8) 0.034(8) 0.010(8) 0.005(7) 0.019(5)
C13 0.026(10) 0.057(14) 0.074(13) -0.001(10) -0.008(9) 0.013(10)
C15 0.032(6) 0.041(8) 0.033(11) 0.009(6) -0.002(7) 0.017(6)
C14 0.032(7) 0.042(9) 0.048(11) 0.021(6) 0.015(6) 0.022(7)
C19 0.049(16) 0.057(19) 0.062(16) 0.011(13) -0.001(12) 0.026(14)
C20 0.028(8) 0.038(9) 0.033(12) 0.013(8) 0.010(6) 0.013(7)
C15A 0.032(6) 0.041(8) 0.033(11) 0.009(6) -0.002(7) 0.017(6)
C14A 0.032(7) 0.042(9) 0.048(11) 0.021(6) 0.015(6) 0.022(7)
C19A 0.049(16) 0.057(19) 0.062(16) 0.011(13) -0.001(12) 0.026(14)
C20A 0.028(8) 0.038(9) 0.033(12) 0.013(8) 0.010(6) 0.013(7)
N4 0.041(6) 0.039(6) 0.054(6) 0.020(5) 0.010(5) 0.030(5)
C16 0.038(13) 0.041(8) 0.03(2) 0.012(13) 0.020(15) 0.027(8)
C17 0.054(10) 0.050(10) 0.056(11) 0.031(8) 0.011(9) 0.023(8)
C21 0.055(10) 0.052(11) 0.065(13) 0.027(7) 0.001(9) 0.025(8)
C22 0.048(9) 0.047(10) 0.044(9) 0.009(7) 0.008(7) 0.038(8)
C16A 0.038(13) 0.041(8) 0.03(2) 0.012(13) 0.020(15) 0.027(8)
C17A 0.054(10) 0.050(10) 0.056(11) 0.031(8) 0.011(9) 0.023(8)
C21A 0.055(10) 0.052(11) 0.065(13) 0.027(7) 0.001(9) 0.025(8)
C22A 0.048(9) 0.047(10) 0.044(9) 0.009(7) 0.008(7) 0.038(8)
C18 0.042(11) 0.047(12) 0.057(10) 0.015(9) 0.003(8) 0.031(10)

loop_
_atom_type_symbol
_atom_type_description
_atom_type_scat_dispersion_real
_atom_type_scat_dispersion_imag
_atom_type_scat_source
C C 0.0033 0.0016 'International Tables Vol C Tables 4.2.6.8 and 6.1.1.4'
H H 0.0000 0.0000 'International Tables Vol C Tables 4.2.6.8 and 6.1.1.4'
N N 0.0061 0.0033 'International Tables Vol C Tables 4.2.6.8 and 6.1.1.4'
W W -0.8490 6.8722 'International Tables Vol C Tables 4.2.6.8 and 6.1.1.4'

loop_
_geom_angle_atom_site_label_1
_geom_angle_atom_site_label_2
_geom_angle_atom_site_label_3
_geom_angle
_geom_angle_site_symmetry_1
_geom_angle_site_symmetry_3
N4 W1 W1 92.7(4) . 2_675
N4 W1 N2 87.9(5) . 2_675
W1 W1 N2 92.4(3) 2_675 2_675
N4 W1 N5 175.1(5) . 2_675
W1 W1 N5 92.2(3) 2_675 2_675
N2 W1 N5 91.4(4) 2_675 2_675
N4 W1 N1 92.1(5) . .
W1 W1 N1 92.5(3) 2_675 .
N2 W1 N1 175.1(5) 2_675 .
N5 W1 N1 88.1(4) 2_675 .
C1 N2 C7 124.6(12) . .
C1 N2 W1 116.1(10) . 2_675
C7 N2 W1 119.3(9) . 2_675
C1 N3 C5A 114.5(19) . .
C1 N3 C4 115.4(17) . .
C5A N3 C4 117.3(18) . .
C1 N3 C5 120.7(16) . .
C4 N3 C5 124(2) . .
C1 N3 C4A 122.5(15) . .
C5A N3 C4A 123(2) . .
C5 N3 C4A 110.9(17) . .
C16A N6 C15 120.2(19) . .
C16 N6 C15 122(2) . .
C16A N6 C15A 125(2) . .
C16 N6 C15A 112.4(18) . .
C16A N6 C12 115(2) . .
C16 N6 C12 124.0(17) . .
C15 N6 C12 114.1(18) . .
C15A N6 C12 120.0(16) . .
N1 C1 N2 122.9(13) . .
N1 C1 N3 118.1(12) . .
N2 C1 N3 119.0(13) . .
N1 C2 C3 116.7(15) . .
N1 C2 C3A 111.6(14) . .
N1 C2 H2A 109.1 . .
C3 C2 H2A 108.8 . .
C3A C2 H2A 133.4 . .
N1 C2 H2B 107.5 . .
C3 C2 H2B 107.0 . .
C3A C2 H2B 81.1 . .
H2A C2 H2B 107.3 . .
C12 N5 C18 124.9(13) . .
C12 N5 W1 115.7(10) . 2_675
C18 N5 W1 118.8(9) . 2_675
N3 C4 C3 110.8(19) . .
N3 C4 H4A 109.5 . .
C3 C4 H4A 109.5 . .
N3 C4 H4B 109.5 . .
C3 C4 H4B 109.5 . .
H4A C4 H4B 108.1 . .
C2 C3 C4 104.0(19) . .
C2 C3 C9 108(6) . .
C4 C3 C9 109(5) . .
C2 C3 C8 103.9(19) . .
C4 C3 C8 112(2) . .
C9 C3 C8 119(4) . .
C3 C8 H8A 109.5 . .
C3 C8 H8B 109.5 . .
H8A C8 H8B 109.5 . .
C3 C8 H8C 109.5 . .
H8A C8 H8C 109.5 . .
H8B C8 H8C 109.5 . .
N3 C4A C3A 104.8(19) . .
N3 C4A H4A1 110.8 . .
C3A C4A H4A1 110.8 . .
N3 C4A H4A2 110.8 . .
C3A C4A H4A2 110.8 . .
H4A1 C4A H4A2 108.9 . .
C4A C3A C2 110.0(18) . .
C4A C3A C8A 112(2) . .
C2 C3A C8A 113.4(16) . .
C4A C3A C9A 103(5) . .
C2 C3A C9A 108(6) . .
C8A C3A C9A 111(3) . .
C3A C9A H9A1 109.5 . .
C3A C9A H9A2 109.5 . .
H9A1 C9A H9A2 109.5 . .
C3A C9A H9A3 109.5 . .
H9A1 C9A H9A3 109.5 . .
H9A2 C9A H9A3 109.5 . .
C3A C8A H8AA 109.5 . .
C3A C8A H8AB 109.5 . .
H8AA C8A H8AB 109.5 . .
C3A C8A H8AC 109.5 . .
H8AA C8A H8AC 109.5 . .
H8AB C8A H8AC 109.5 . .
C1 N1 C2 125.1(11) . .
C1 N1 W1 115.8(9) . .
C2 N1 W1 119.0(9) . .
N3 C5 C6 111(2) . .
N3 C5 H5A 109.5 . .
C6 C5 H5A 109.5 . .
N3 C5 H5B 109.5 . .
C6 C5 H5B 109.5 . .
H5A C5 H5B 108.1 . .
C5 C6 C11 109(2) . .
C5 C6 C7 112(2) . .
C11 C6 C7 114(3) . .
C5 C6 C10 106(3) . .
C11 C6 C10 109(3) . .
C7 C6 C10 106(2) . .
C6 C11 H11A 109.5 . .
C6 C11 H11B 109.5 . .
H11A C11 H11B 109.5 . .
C6 C11 H11C 109.5 . .
H11A C11 H11C 109.5 . .
H11B C11 H11C 109.5 . .
N3 C5A C6A 110(3) . .
N3 C5A H5AA 109.7 . .
C6A C5A H5AA 109.7 . .
N3 C5A H5AB 109.7 . .
C6A C5A H5AB 109.7 . .
H5AA C5A H5AB 108.2 . .
C7 C6A C5A 107(2) . .
C7 C6A C11A 108(3) . .
C5A C6A C11A 107(2) . .
C7 C6A C10A 104.1(14) . .
C5A C6A C10A 111(3) . .
C11A C6A C10A 119(3) . .
C6A C11A H11D 109.5 . .
C6A C11A H11E 109.5 . .
H11D C11A H11E 109.5 . .
C6A C11A H11F 109.5 . .
H11D C11A H11F 109.5 . .
H11E C11A H11F 109.5 . .
C6A C10A H10D 109.5 . .
C6A C10A H10E 109.5 . .
H10D C10A H10E 109.5 . .
C6A C10A H10F 109.5 . .
H10D C10A H10F 109.5 . .
H10E C10A H10F 109.5 . .
N2 C7 C6A 115.1(17) . .
N2 C7 C6 115.2(17) . .
N2 C7 H7A 109.3 . .
C6A C7 H7A 123.2 . .
C6 C7 H7A 107.3 . .
N2 C7 H7B 108.5 . .
C6A C7 H7B 90.4 . .
C6 C7 H7B 108.8 . .
H7A C7 H7B 107.4 . .
N4 C12 N5 122.6(14) . .
N4 C12 N6 119.8(13) . .
N5 C12 N6 117.6(14) . .
N4 C13 C14 115.4(16) . .
N4 C13 C14A 114.0(15) . .
N4 C13 H13A 108.4 . .
C14 C13 H13A 109.0 . .
C14A C13 H13A 129.6 . .
N4 C13 H13B 108.0 . .
C14 C13 H13B 108.7 . .
C14A C13 H13B 84.9 . .
H13A C13 H13B 106.9 . .
N6 C15 C14 112.3(19) . .
N6 C15 H15A 109.1 . .
C14 C15 H15A 109.1 . .
N6 C15 H15B 109.1 . .
C14 C15 H15B 109.1 . .
H15A C15 H15B 107.9 . .
C13 C14 C15 108(2) . .
C13 C14 C19 103.2(19) . .
C15 C14 C19 113(2) . .
C13 C14 C20 106(2) . .
C15 C14 C20 104(2) . .
C19 C14 C20 122(2) . .
C14 C19 H19A 109.5 . .
C14 C19 H19B 109.5 . .
H19A C19 H19B 109.5 . .
C14 C19 H19C 109.5 . .
H19A C19 H19C 109.5 . .
H19B C19 H19C 109.5 . .
N6 C15A C14A 110(2) . .
N6 C15A H15C 109.7 . .
C14A C15A H15C 109.7 . .
N6 C15A H15D 109.7 . .
C14A C15A H15D 109.7 . .
H15C C15A H15D 108.2 . .
C13 C14A C15A 113(2) . .
C13 C14A C20A 113(2) . .
C15A C14A C20A 103(2) . .
C13 C14A C19A 111.4(15) . .
C15A C14A C19A 108(2) . .
C20A C14A C19A 107(2) . .
C14A C19A H19D 109.5 . .
C14A C19A H19E 109.5 . .
H19D C19A H19E 109.5 . .
C14A C19A H19F 109.5 . .
H19D C19A H19F 109.5 . .
H19E C19A H19F 109.5 . .
C14A C20A H20D 109.5 . .
C14A C20A H20E 109.5 . .
H20D C20A H20E 109.5 . .
C14A C20A H20F 109.5 . .
H20D C20A H20F 109.5 . .
H20E C20A H20F 109.5 . .
C12 N4 C13 123.3(13) . .
C12 N4 W1 116.5(11) . .
C13 N4 W1 120.1(10) . .
N6 C16 C17 110(2) . .
N6 C16 H16A 109.6 . .
C17 C16 H16A 109.6 . .
N6 C16 H16B 109.6 . .
C17 C16 H16B 109.6 . .
H16A C16 H16B 108.1 . .
C16 C17 C22 105(2) . .
C16 C17 C18 111(2) . .
C22 C17 C18 103.3(17) . .
C16 C17 C21 109(2) . .
C22 C17 C21 116(2) . .
C18 C17 C21 113(2) . .
C17 C21 H21A 109.5 . .
C17 C21 H21B 109.5 . .
H21A C21 H21B 109.5 . .
C17 C21 H21C 109.5 . .
H21A C21 H21C 109.5 . .
H21B C21 H21C 109.5 . .
C17 C22 H22A 109.5 . .
C17 C22 H22B 109.5 . .
H22A C22 H22B 109.5 . .
C17 C22 H22C 109.5 . .
H22A C22 H22C 109.5 . .
H22B C22 H22C 109.5 . .
N6 C16A C17A 109(2) . .
N6 C16A H16C 109.8 . .
C17A C16A H16C 109.8 . .
N6 C16A H16D 109.8 . .
C17A C16A H16D 109.8 . .
H16C C16A H16D 108.3 . .
C18 C17A C22A 113.0(17) . .
C18 C17A C16A 100(2) . .
C22A C17A C16A 113(2) . .
C18 C17A C21A 104(3) . .
C22A C17A C21A 125(3) . .
C16A C17A C21A 99(3) . .
C17A C21A H21D 109.5 . .
C17A C21A H21E 109.5 . .
H21D C21A H21E 109.5 . .
C17A C21A H21F 109.5 . .
H21D C21A H21F 109.5 . .
H21E C21A H21F 109.5 . .
C17A C22A H22D 109.5 . .
C17A C22A H22E 109.5 . .
H22D C22A H22E 109.5 . .
C17A C22A H22F 109.5 . .
H22D C22A H22F 109.5 . .
H22E C22A H22F 109.5 . .
N5 C18 C17A 114.4(16) . .
N5 C18 C17 117.2(15) . .
N5 C18 H18A 106.9 . .
C17A C18 H18A 77.3 . .
C17 C18 H18A 105.9 . .
N5 C18 H18B 109.9 . .
C17A C18 H18B 131.9 . .
C17 C18 H18B 109.3 . .
H18A C18 H18B 107.2 . .

loop_
_geom_bond_atom_site_label_1
_geom_bond_atom_site_label_2
_geom_bond_distance
_geom_bond_site_symmetry_2
W1 N4 2.121(13) .
W1 W1 2.1405(18) 2_675
W1 N2 2.147(12) 2_675
W1 N5 2.151(13) 2_675
W1 N1 2.168(11) .
N2 C1 1.343(16) .
N2 C7 1.434(18) .
N2 W1 2.147(12) 2_675
N3 C1 1.421(17) .
N3 C5A 1.46(2) .
N3 C4 1.48(2) .
N3 C5 1.48(2) .
N3 C4A 1.49(2) .
N6 C16A 1.43(2) .
N6 C16 1.43(2) .
N6 C15 1.45(2) .
N6 C15A 1.46(2) .
N6 C12 1.455(19) .
C1 N1 1.305(16) .
C2 N1 1.439(16) .
C2 C3 1.507(16) .
C2 C3A 1.541(15) .
C2 H2A 0.9801 .
C2 H2B 0.9802 .
N5 C12 1.321(16) .
N5 C18 1.409(17) .
N5 W1 2.151(12) 2_675
C4 C3 1.519(16) .
C4 H4A 0.9800 .
C4 H4B 0.9800 .
C3 C9 1.530(19) .
C3 C8 1.531(17) .
C9 H9A 0.9700 .
C9 H9B 0.9700 .
C9 H9C 0.9700 .
C8 H8A 0.9700 .
C8 H8B 0.9700 .
C8 H8C 0.9700 .
C4A C3A 1.531(16) .
C4A H4A1 0.9800 .
C4A H4A2 0.9800 .
C3A C8A 1.548(16) .
C3A C9A 1.61(7) .
C9A H9A1 0.9700 .
C9A H9A2 0.9700 .
C9A H9A3 0.9700 .
C8A H8AA 0.9700 .
C8A H8AB 0.9700 .
C8A H8AC 0.9700 .
C5 C6 1.523(19) .
C5 H5A 0.9800 .
C5 H5B 0.9800 .
C6 C11 1.53(2) .
C6 C7 1.526(19) .
C6 C10 1.53(2) .
C10 H10A 0.9700 .
C10 H10B 0.9700 .
C10 H10C 0.9700 .
C11 H11A 0.9700 .
C11 H11B 0.9700 .
C11 H11C 0.9700 .
C5A C6A 1.53(2) .
C5A H5AA 0.9800 .
C5A H5AB 0.9800 .
C6A C7 1.522(19) .
C6A C11A 1.53(2) .
C6A C10A 1.53(2) .
C11A H11D 0.9700 .
C11A H11E 0.9700 .
C11A H11F 0.9700 .
C10A H10D 0.9700 .
C10A H10E 0.9700 .
C10A H10F 0.9700 .
C7 H7A 0.9800 .
C7 H7B 0.9800 .
C12 N4 1.328(18) .
C13 N4 1.455(18) .
C13 C14 1.479(19) .
C13 C14A 1.500(18) .
C13 H13A 0.9800 .
C13 H13B 0.9801 .
C15 C14 1.501(19) .
C15 H15A 0.9800 .
C15 H15B 0.9800 .
C14 C19 1.53(2) .
C14 C20 1.542(19) .
C19 H19A 0.9700 .
C19 H19B 0.9700 .
C19 H19C 0.9700 .
C20 H20A 0.9700 .
C20 H20B 0.9700 .
C20 H20C 0.9700 .
C15A C14A 1.510(19) .
C15A H15C 0.9800 .
C15A H15D 0.9800 .
C14A C20A 1.542(19) .
C14A C19A 1.55(2) .
C19A H19D 0.9700 .
C19A H19E 0.9700 .
C19A H19F 0.9700 .
C20A H20D 0.9700 .
C20A H20E 0.9700 .
C20A H20F 0.9700 .
C16 C17 1.560(17) .
C16 H16A 0.9800 .
C16 H16B 0.9800 .
C17 C22 1.567(17) .
C17 C18 1.55(3) .
C17 C21 1.573(18) .
C21 H21A 0.9700 .
C21 H21B 0.9700 .
C21 H21C 0.9700 .
C22 H22A 0.9700 .
C22 H22B 0.9700 .
C22 H22C 0.9700 .
C16A C17A 1.567(18) .
C16A H16C 0.9800 .
C16A H16D 0.9800 .
C17A C18 1.53(3) .
C17A C22A 1.571(17) .
C17A C21A 1.579(18) .
C21A H21D 0.9700 .
C21A H21E 0.9700 .
C21A H21F 0.9700 .
C22A H22D 0.9700 .
C22A H22E 0.9700 .
C22A H22F 0.9700 .
C18 H18A 0.9801 .
C18 H18B 0.9800 .

loop_
_geom_torsion_atom_site_label_1
_geom_torsion_atom_site_label_2
_geom_torsion_atom_site_label_3
_geom_torsion_atom_site_label_4
_geom_torsion
_geom_torsion_site_symmetry_1
C7 N2 C1 N1 -175.8(16) .
W1 N2 C1 N1 6.3(18) 2_675
C7 N2 C1 N3 2(2) .
W1 N2 C1 N3 -175.9(10) 2_675
C5A N3 C1 N1 -159(2) .
C4 N3 C1 N1 -19(2) .
C5 N3 C1 N1 164(2) .
C4A N3 C1 N1 14(2) .
C5A N3 C1 N2 23(3) .
C4 N3 C1 N2 163.4(17) .
C5 N3 C1 N2 -14(3) .
C4A N3 C1 N2 -164.4(19) .
C1 N3 C4 C3 53(3) .
C5A N3 C4 C3 -168(3) .
C5 N3 C4 C3 -130(3) .
C4A N3 C4 C3 -59(3) .
N1 C2 C3 C4 41(2) .
C3A C2 C3 C4 -47(2) .
N1 C2 C3 C9 157(4) .
C3A C2 C3 C9 69(3) .
N1 C2 C3 C8 -77(2) .
C3A C2 C3 C8 -164(4) .
N3 C4 C3 C2 -60(3) .
N3 C4 C3 C9 -175(5) .
N3 C4 C3 C8 51(3) .
C1 N3 C4A C3A -41(3) .
C5A N3 C4A C3A 131(3) .
C4 N3 C4A C3A 43(3) .
C5 N3 C4A C3A 166(2) .
N3 C4A C3A C2 57(3) .
N3 C4A C3A C8A -70(3) .
N3 C4A C3A C9A 172(5) .
N1 C2 C3A C4A -51(2) .
C3 C2 C3A C4A 56(3) .
N1 C2 C3A C8A 75(3) .
C3 C2 C3A C8A -179(4) .
N1 C2 C3A C9A -162(4) .
C3 C2 C3A C9A -56(6) .
N2 C1 N1 C2 175.5(15) .
N3 C1 N1 C2 -2(2) .
N2 C1 N1 W1 -5.9(18) .
N3 C1 N1 W1 176.2(10) .
C3 C2 N1 C1 -11(2) .
C3A C2 N1 C1 22(2) .
C3 C2 N1 W1 170.3(13) .
C3A C2 N1 W1 -156.7(11) .
N4 W1 N1 C1 95.4(11) .
W1 W1 N1 C1 2.6(10) 2_675
N5 W1 N1 C1 -89.5(11) 2_675
N4 W1 N1 C2 -85.9(11) .
W1 W1 N1 C2 -178.7(11) 2_675
N5 W1 N1 C2 89.2(11) 2_675
C1 N3 C5 C6 37(3) .
C5A N3 C5 C6 -51(3) .
C4 N3 C5 C6 -140(2) .
C4A N3 C5 C6 -169(2) .
N3 C5 C6 C11 -175(3) .
N3 C5 C6 C7 -48(3) .
N3 C5 C6 C10 67(3) .
C1 N3 C5A C6A -55(3) .
C4 N3 C5A C6A 165(3) .
C5 N3 C5A C6A 54(3) .
C4A N3 C5A C6A 132(3) .
N3 C5A C6A C7 61(3) .
N3 C5A C6A C11A 176(3) .
N3 C5A C6A C10A -52(3) .
C1 N2 C7 C6A 7(2) .
W1 N2 C7 C6A -174.9(13) 2_675
C1 N2 C7 C6 -16(2) .
W1 N2 C7 C6 162.4(14) 2_675
C5A C6A C7 N2 -38(3) .
C11A C6A C7 N2 -152(2) .
C10A C6A C7 N2 80(2) .
C5A C6A C7 C6 58(5) .
C11A C6A C7 C6 -57(6) .
C10A C6A C7 C6 175(8) .
C5 C6 C7 N2 38(3) .
C11 C6 C7 N2 163(2) .
C10 C6 C7 N2 -76(3) .
C5 C6 C7 C6A -56(5) .
C11 C6 C7 C6A 69(6) .
C10 C6 C7 C6A -171(7) .
C18 N5 C12 N4 -178.0(14) .
W1 N5 C12 N4 -7.3(16) 2_675
C18 N5 C12 N6 5.0(19) .
W1 N5 C12 N6 175.7(9) 2_675
C16A N6 C12 N4 162.1(18) .
C16 N6 C12 N4 -168.7(19) .
C15 N6 C12 N4 18(2) .
C15A N6 C12 N4 -12(2) .
C16A N6 C12 N5 -21(2) .
C16 N6 C12 N5 8(2) .
C15 N6 C12 N5 -165.2(16) .
C15A N6 C12 N5 165.4(17) .
C16A N6 C15 C14 169(3) .
C16 N6 C15 C14 137(2) .
C15A N6 C15 C14 60(3) .
C12 N6 C15 C14 -49(3) .
N4 C13 C14 C15 -41(2) .
C14A C13 C14 C15 52(3) .
N4 C13 C14 C19 79(2) .
C14A C13 C14 C19 172(4) .
N4 C13 C14 C20 -152.0(19) .
C14A C13 C14 C20 -59(3) .
N6 C15 C14 C13 60(3) .
N6 C15 C14 C19 -53(3) .
N6 C15 C14 C20 173(3) .
C16A N6 C15A C14A -137(2) .
C16 N6 C15A C14A -164(2) .
C15 N6 C15A C14A -48(3) .
C12 N6 C15A C14A 36(3) .
N4 C13 C14A C15A 42(2) .
C14 C13 C14A C15A -57(3) .
N4 C13 C14A C20A 159(2) .
C14 C13 C14A C20A 60(3) .
N4 C13 C14A C19A -80(2) .
C14 C13 C14A C19A -179(4) .
N6 C15A C14A C13 -51(3) .
N6 C15A C14A C20A -174(2) .
N6 C15A C14A C19A 73(3) .
N5 C12 N4 C13 -176.3(14) .
N6 C12 N4 C13 1(2) .
N5 C12 N4 W1 6.8(17) .
N6 C12 N4 W1 -176.2(9) .
C14 C13 N4 C12 13(2) .
C14A C13 N4 C12 -17(2) .
C14 C13 N4 W1 -170.4(12) .
C14A C13 N4 W1 160.2(13) .
W1 W1 N4 C12 -2.8(10) 2_675
N2 W1 N4 C12 89.5(11) 2_675
N1 W1 N4 C12 -95.5(11) .
W1 W1 N4 C13 -179.8(11) 2_675
N2 W1 N4 C13 -87.5(11) 2_675
N1 W1 N4 C13 87.6(11) .
C16A N6 C16 C17 44(4) .
C15 N6 C16 C17 139(2) .
C15A N6 C16 C17 168(2) .
C12 N6 C16 C17 -34(3) .
N6 C16 C17 C22 -67(3) .
N6 C16 C17 C18 44(3) .
N6 C16 C17 C21 169(3) .
C16 N6 C16A C17A -62(4) .
C15 N6 C16A C17A -164(3) .
C15A N6 C16A C17A -132(3) .
C12 N6 C16A C17A 55(3) .
N6 C16A C17A C18 -68(3) .
N6 C16A C17A C22A 53(3) .
N6 C16A C17A C21A -173(3) .
C12 N5 C18 C17A -24.8(19) .
W1 N5 C18 C17A 164.8(12) 2_675
C12 N5 C18 C17 10(2) .
W1 N5 C18 C17 -160.1(11) 2_675
C22A C17A C18 N5 -68(3) .
C16A C17A C18 N5 52(2) .
C21A C17A C18 N5 154(2) .
C22A C17A C18 C17 -171(5) .
C16A C17A C18 C17 -51(3) .
C21A C17A C18 C17 51(3) .
C16 C17 C18 N5 -35(2) .
C22 C17 C18 N5 77(2) .
C21 C17 C18 N5 -158(2) .
C16 C17 C18 C17A 58(3) .
C22 C17 C18 C17A 170(4) .
C21 C17 C18 C17A -65(4) .

loop_
_platon_squeeze_void_nr
_platon_squeeze_void_average_x
_platon_squeeze_void_average_y
_platon_squeeze_void_average_z
_platon_squeeze_void_volume
_platon_squeeze_void_count_electrons
_platon_squeeze_void_content
1 0.000 0.500 0.500 293 140 ' '
